data_2102393
loop_
_publ_author_name
'Marsh, Richard E.'

_publ_section_title
;
 Space group <i>Cc</i>: an update
;
_journal_issue 2
_journal_name_full 'Acta Crystallographica Section B'
_journal_page_first 252
_journal_page_last 253
_journal_paper_doi 10.1107/S0108768104003878
_journal_volume 60
_journal_year 2004
_chemical_formula_moiety 'C16 H48 N8 S8 Co4, 4(N O3), 2(H2 O)'
_chemical_formula_sum 'C16 H52 Co4 N12 O14 S8'
_space_group_crystal_system monoclinic
_space_group_IT_number 15
_symmetry_space_group_name_H-M 'C 1 2/c 1'
_audit_creation_method CRYM
_cell_angle_alpha 90
_cell_angle_beta 110.33
_cell_angle_gamma 90
_cell_formula_units_Z 4
_cell_length_a 26.6330
_cell_length_b 10.2040
_cell_length_c 15.9070
_cell_volume 4053.648
_cod_data_source_file bk0142.cif
_cod_data_source_block NOQWOF
_cod_depositor_comments
;
 Adding the _cell_formula_units_Z data item.

 Antanas Vaitkus,
 2017-08-05

  Added moiety chemical formula from Marsh (2004) paper.
  The summary chemical formula is calculated from moiety formula using
  AdHocParser
  (svn://www.crystallography.net/cod-tools/trunk/Formulae/AdHocParser.yp,
  revision 1441.)

  Andrius Merkys
  2013-11-11
;
_cod_original_sg_symbol_H-M C2/c
_cod_database_code 2102393

loop_
_atom_site_label
_atom_site_type_symbol
_atom_site_fract_x
_atom_site_fract_y
_atom_site_fract_z
Co1 Co -0.06616 0.08525 0.22275
Co3 Co -0.15085 -0.10985 0.19621
S1 S -0.00792 0.09775 0.15050
S3 S -0.06297 -0.13620 0.23560
S4 S -0.13839 0.02980 0.09715
S5 S -0.12788 0.05935 0.29045
N1 N -0.08115 0.27665 0.20315
N3 N -0.16185 -0.26330 0.11260
N4 N -0.22900 -0.06130 0.15195
N5 N -0.15550 -0.22150 0.29650
C1 C -0.02365 0.26550 0.10640
C2 C -0.05965 0.33650 0.14145
C5 C -0.06605 -0.22800 0.13355
C6 C -0.11020 -0.32960 0.12040
C7 C -0.19990 0.12400 0.07935
C8 C -0.24400 0.02100 0.06820
C9 C -0.10200 -0.03950 0.39360
C10 C -0.14455 -0.14650 0.38365
N9 N 0.28740 0.05780 0.68480
N10 N 0.60050 0.02850 0.61560
O1 O 0.27535 0.16035 0.71220
O2 O 0.31810 0.05515 0.64150
O3 O 0.26720 -0.04960 0.69835
O4 O 0.59940 0.15030 0.61240
O5 O 0.62490 -0.03300 0.57490
O6 O 0.57825 -0.03150 0.66050
O13 O 0.81075 0.23000 0.41740
